data_5000400
_chemical_formula_sum 'C15 H24 F2.5 Ir0.5 O P Si0.5'
_chemical_formula_weight 408.96
_space_group_IT_number 7
_symmetry_cell_setting triclinic
_symmetry_space_group_name_Hall 'P -2yc'
_symmetry_space_group_name_H-M 'P 1 c 1'
_atom_sites_solution_hydrogens geom
_atom_sites_solution_primary direct
_atom_sites_solution_secondary difmap
_cell_angle_alpha 90.00
_cell_angle_beta 98.21(3)
_cell_angle_gamma 90.00
_cell_formula_units_Z 4
_cell_length_a 8.293(2)
_cell_length_b 12.462(3)
_cell_length_c 16.333(3)
_cell_measurement_reflns_used 90
_cell_measurement_temperature 108(2)
_cell_measurement_theta_max 12.50
_cell_measurement_theta_min 9.67
_cell_volume 1670.6(6)
_diffrn_ambient_temperature 108
_diffrn_measurement_device 'refurbished Picker diffractometer'
_diffrn_measurement_method '\q/\2q scans'
_diffrn_radiation_monochromator graphite
_diffrn_radiation_source 'normal-focus sealed tube'
_diffrn_radiation_type MoK\a
_diffrn_radiation_wavelength 0.71069
_diffrn_reflns_av_R_equivalents 0.0000
_diffrn_reflns_av_sigmaI/netI 0.0691
_diffrn_reflns_limit_h_max 8
_diffrn_reflns_limit_h_min -8
_diffrn_reflns_limit_k_max 13
_diffrn_reflns_limit_k_min 0
_diffrn_reflns_limit_l_max 17
_diffrn_reflns_limit_l_min -17
_diffrn_reflns_number 4336
_diffrn_reflns_theta_max 22.50
_diffrn_reflns_theta_min 2.97
_diffrn_standards_interval_count 200
_diffrn_standards_number 4
_exptl_absorpt_coefficient_mu 4.181
_exptl_crystal_colour colourless
_exptl_crystal_density_diffrn 1.626
_exptl_crystal_density_meas ?
_exptl_crystal_density_method 'not measured'
_exptl_crystal_description needle
_exptl_crystal_F_000 820
_exptl_crystal_size_max .57
_exptl_crystal_size_mid .12
_exptl_crystal_size_min .11
_refine_diff_density_max 1.708
_refine_diff_density_min -1.930
_refine_diff_density_rms 0.162
_refine_ls_abs_structure_details 'Flack H D (1983), Acta Cryst. A39, 876-881'
_refine_ls_abs_structure_Flack 0.031(13)
_refine_ls_extinction_method none
_refine_ls_goodness_of_fit_all 1.109
_refine_ls_goodness_of_fit_obs 1.119
_refine_ls_hydrogen_treatment noref
_refine_ls_matrix_type full
_refine_ls_number_parameters 214
_refine_ls_number_reflns 4336
_refine_ls_number_restraints 2
_refine_ls_restrained_S_all 1.109
_refine_ls_restrained_S_obs 1.119
_refine_ls_R_factor_all 0.0448
_refine_ls_R_factor_obs 0.0421
_refine_ls_shift/esd_max 0.025
_refine_ls_shift/esd_mean 0.002
_refine_ls_structure_factor_coef Fsqd
_refine_ls_weighting_details 'w=1/[\s^2^(Fo^2^)+(0.0753P)^2^+0.0471P] where P=(Fo^2^+2Fc^2^)/3'
_refine_ls_weighting_scheme calc
_refine_ls_wR_factor_all 0.1211
_refine_ls_wR_factor_obs 0.1195
_reflns_number_observed 4148
_reflns_number_total 4336
_reflns_observed_criterion >2sigma(I)
_cod_depositor_comments
;
The following automatic conversions were performed:

'_refine_ls_weighting_scheme' value 'calc
w=1/[\s^2^(Fo^2^)+(0.0753P)^2^+0.0471P] where P=(Fo^2^+2Fc^2^)/3' was
changed to 'calc'. New tag '_refine_ls_weighting_details' was
created. The value of the new tag was set to
'w=1/[\s^2^(Fo^2^)+(0.0753P)^2^+0.0471P] where P=(Fo^2^+2Fc^2^)/3'.

Automatic conversion script
Id: cif_fix_values 3143 2015-03-26 13:38:13Z robertas 
;
_cod_original_sg_symbol_H-M 'P c'
_cod_original_formula_sum 'C15 H24 F2.50 Ir0.50 O P Si0.50'
_cod_database_code 5000400

loop_
_symmetry_equiv_pos_as_xyz
'x, y, z'
'x, -y, z+1/2'

loop_
_atom_site_aniso_label
_atom_site_aniso_U_11
_atom_site_aniso_U_22
_atom_site_aniso_U_33
_atom_site_aniso_U_23
_atom_site_aniso_U_13
_atom_site_aniso_U_12
Ir1 0.0114(2) 0.0156(2) 0.0170(2) 0.0013(5) 0.00444(14) 0.0013(5)
P2 0.004(2) 0.015(2) 0.027(2) 0.0018(13) 0.006(2) 0.0024(10)
P17 0.023(2) 0.013(2) 0.0238(15) 0.0022(13) 0.0059(14) 0.0024(14)
Si36 0.036(3) 0.033(2) 0.043(3) -0.002(2) -0.004(2) -0.005(2)

loop_
_atom_site_label
_atom_site_type_symbol
_atom_site_fract_x
_atom_site_fract_y
_atom_site_fract_z
_atom_site_U_iso_or_equiv
_atom_site_thermal_displace_type
_atom_site_occupancy
_atom_site_calc_flag
_atom_site_refinement_flags
_atom_site_disorder_group
Ir1 Ir 0.50877(5) 0.76987(3) 0.65216(4) 0.0145(2) Uani 1 d . .
P2 P 0.5654(3) 0.9593(2) 0.6555(2) 0.0151(7) Uani 1 d . .
C3 C 0.4495(17) 1.0323(10) 0.5703(8) 0.021(3) Uiso 1 d . .
C4 C 0.3134(17) 0.9822(11) 0.5210(8) 0.030(3) Uiso 1 d . .
H4 H 0.2912(17) 0.9089(11) 0.5306(8) 0.036 Uiso 1 calc R .
C5 C 0.2130(16) 1.0369(11) 0.4597(8) 0.027(3) Uiso 1 d . .
H5 H 0.1232(16) 1.0018(11) 0.4281(8) 0.033 Uiso 1 calc R .
C6 C 0.2462(17) 1.1437(11) 0.4453(8) 0.033(3) Uiso 1 d . .
H6 H 0.1797(17) 1.1817(11) 0.4027(8) 0.039 Uiso 1 calc R .
C7 C 0.3746(16) 1.1954(12) 0.4922(8) 0.028(3) Uiso 1 d . .
H7 H 0.3971(16) 1.2686(12) 0.4825(8) 0.033 Uiso 1 calc R .
C8 C 0.4714(22) 1.1372(17) 0.5546(11) 0.037(5) Uiso 1 d . .
H8 H 0.5574(22) 1.1739(17) 0.5878(11) 0.045 Uiso 1 calc R .
C9 C 0.5082(16) 1.0255(11) 0.7527(7) 0.021(3) Uiso 1 d . .
C10 C 0.5310(18) 1.1475(14) 0.7533(9) 0.019(4) Uiso 1 d . .
H10A H 0.4581(63) 1.1792(15) 0.7071(27) 0.024 Uiso 1 calc R .
H10B H 0.6442(27) 1.1646(14) 0.7476(44) 0.024 Uiso 1 calc R .
H10C H 0.5052(84) 1.1768(15) 0.8055(20) 0.024 Uiso 1 calc R .
C11 C 0.3270(15) 1.0032(11) 0.7488(8) 0.026(3) Uiso 1 d . .
H11A H 0.3105(17) 0.9273(17) 0.7610(49) 0.034 Uiso 1 calc R .
H11B H 0.2711(21) 1.0201(63) 0.6933(16) 0.034 Uiso 1 calc R .
H11C H 0.2826(25) 1.0478(47) 0.7897(35) 0.034 Uiso 1 calc R .
C12 C 0.5925(17) 0.9800(11) 0.8309(8) 0.032(3) Uiso 1 d . .
H12A H 0.6013(100) 0.9020(14) 0.8254(21) 0.041 Uiso 1 calc R .
H12B H 0.5302(60) 0.9966(64) 0.8760(13) 0.041 Uiso 1 calc R .
H12C H 0.7017(44) 1.0112(55) 0.8432(30) 0.041 Uiso 1 calc R .
C13 C 0.7886(15) 0.9837(10) 0.6452(7) 0.020(3) Uiso 1 d . .
C14 C 0.8269(17) 0.9212(10) 0.5680(8) 0.027(3) Uiso 1 d . .
H14A H 0.8208(96) 0.8439(10) 0.5783(20) 0.035 Uiso 1 calc R .
H14B H 0.9368(40) 0.9396(49) 0.5571(30) 0.035 Uiso 1 calc R .
H14C H 0.7474(60) 0.9405(49) 0.5200(13) 0.035 Uiso 1 calc R .
C15 C 0.8392(22) 1.0989(14) 0.6332(10) 0.054(4) Uiso 1 d . .
H15A H 0.7834(100) 1.1259(30) 0.5803(31) 0.070 Uiso 1 calc R .
H15B H 0.9573(29) 1.1022(17) 0.6333(64) 0.070 Uiso 1 calc R .
H15C H 0.8096(113) 1.1433(20) 0.6783(36) 0.070 Uiso 1 calc R .
C16 C 0.8996(18) 0.9392(11) 0.7227(8) 0.033(3) Uiso 1 d . .
H16A H 0.8588(66) 0.8691(35) 0.7375(34) 0.043 Uiso 1 calc R .
H16B H 0.8986(88) 0.9891(37) 0.7691(17) 0.043 Uiso 1 calc R .
H16C H 1.0112(29) 0.9316(68) 0.7104(20) 0.043 Uiso 1 calc R .
P17 P 0.5300(4) 0.5844(3) 0.6883(2) 0.0196(7) Uani 1 d . .
C18 C 0.3577(17) 0.5072(11) 0.6310(8) 0.025(3) Uiso 1 d . .
C19 C 0.2900(17) 0.4132(11) 0.6665(8) 0.020(3) Uiso 1 d . .
H19 H 0.3299(17) 0.3913(11) 0.7214(8) 0.024 Uiso 1 calc R .
C20 C 0.1674(17) 0.3566(12) 0.6198(8) 0.033(3) Uiso 1 d . .
H20 H 0.1240(17) 0.2948(12) 0.6427(8) 0.039 Uiso 1 calc R .
C21 C 0.1077(17) 0.3870(11) 0.5422(8) 0.028(3) Uiso 1 d . .
H21 H 0.0262(17) 0.3447(11) 0.5105(8) 0.034 Uiso 1 calc R .
C22 C 0.1624(15) 0.4768(10) 0.5091(7) 0.020(3) Uiso 1 d . .
H22 H 0.1168(15) 0.4991(10) 0.4551(7) 0.024 Uiso 1 calc R .
C23 C 0.2844(15) 0.5361(10) 0.5540(7) 0.024(3) Uiso 1 d . .
H23 H 0.3192(15) 0.6001(10) 0.5302(7) 0.029 Uiso 1 calc R .
C24 C 0.7081(16) 0.5166(10) 0.6531(7) 0.018(3) Uiso 1 d . .
C25 C 0.6911(20) 0.3955(13) 0.6504(10) 0.036(4) Uiso 1 d . .
H25A H 0.6491(101) 0.3707(15) 0.7003(27) 0.046 Uiso 1 calc R .
H25B H 0.7979(28) 0.3629(13) 0.6480(55) 0.046 Uiso 1 calc R .
H25C H 0.6154(85) 0.3747(14) 0.6013(30) 0.046 Uiso 1 calc R .
C26 C 0.8710(18) 0.5490(11) 0.7086(8) 0.032(3) Uiso 1 d . .
H26A H 0.8766(50) 0.5142(55) 0.7627(20) 0.042 Uiso 1 calc R .
H26B H 0.8745(49) 0.6270(13) 0.7159(43) 0.042 Uiso 1 calc R .
H26C H 0.9638(18) 0.5259(61) 0.6819(26) 0.042 Uiso 1 calc R .
C27 C 0.7241(16) 0.5555(11) 0.5646(7) 0.027(3) Uiso 1 d . .
H27A H 0.7448(100) 0.6330(16) 0.5655(11) 0.035 Uiso 1 calc R .
H27B H 0.6227(39) 0.5403(60) 0.5277(13) 0.035 Uiso 1 calc R .
H27C H 0.8147(64) 0.5180(48) 0.5446(21) 0.035 Uiso 1 calc R .
C28 C 0.5313(16) 0.5635(10) 0.8018(7) 0.022(3) Uiso 1 d . .
C29 C 0.5644(21) 0.4506(13) 0.8339(10) 0.047(4) Uiso 1 d . .
H29A H 0.4997(93) 0.3997(15) 0.7972(35) 0.061 Uiso 1 calc R .
H29B H 0.5346(113) 0.4449(25) 0.8897(26) 0.061 Uiso 1 calc R .
H29C H 0.6805(30) 0.4343(31) 0.8358(58) 0.061 Uiso 1 calc R .
C30 C 0.6524(16) 0.6392(11) 0.8540(8) 0.031(3) Uiso 1 d . .
H30A H 0.7612(26) 0.6298(49) 0.8383(38) 0.040 Uiso 1 calc R .
H30B H 0.6556(78) 0.6222(46) 0.9128(9) 0.040 Uiso 1 calc R .
H30C H 0.6173(58) 0.7137(12) 0.8441(40) 0.040 Uiso 1 calc R .
C31 C 0.3539(16) 0.5914(11) 0.8209(8) 0.033(3) Uiso 1 d . .
H31A H 0.2744(20) 0.5446(46) 0.7881(39) 0.043 Uiso 1 calc R .
H31B H 0.3287(42) 0.6665(21) 0.8063(48) 0.043 Uiso 1 calc R .
H31C H 0.3488(33) 0.5805(65) 0.8798(12) 0.043 Uiso 1 calc R .
C32 C 0.2768(15) 0.7668(9) 0.6443(7) 0.014(3) Uiso 1 d . .
O33 O 0.1362(13) 0.7596(7) 0.6458(6) 0.030(2) Uiso 1 d . .
C34 C 0.5200(14) 0.7626(8) 0.5362(7) 0.008(2) Uiso 1 d . .
O35 O 0.5311(15) 0.7607(8) 0.4660(7) 0.040(3) Uiso 1 d . .
Si36 Si 0.0497(6) 0.7388(3) 0.3692(3) 0.0382(11) Uani 1 d . .
F37A F 0.1508(14) 0.7615(7) 0.4585(7) 0.056(3) Uiso 0.40(2) d P 1
F38A F -0.0652(33) 0.7158(19) 0.2821(16) 0.056(8) Uiso 0.40(2) d P 1
F39A F 0.2119(52) 0.7259(28) 0.3319(25) 0.096(12) Uiso 0.40(2) d P 1
F40A F -0.0039(36) 0.8596(20) 0.3570(16) 0.050(7) Uiso 0.40(2) d P 1
F41A F -0.0824(36) 0.6686(25) 0.4175(20) 0.078(10) Uiso 0.40(2) d P 1
F37B F 0.1868(22) 0.6493(16) 0.3559(10) 0.064(6) Uiso 0.60(2) d P 2
F38B F -0.0603(28) 0.8396(16) 0.3779(13) 0.063(6) Uiso 0.60(2) d P 2
F39B F 0.1508(14) 0.7615(7) 0.4585(7) 0.056(3) Uiso 0.60(2) d P 2
F40B F -0.0683(30) 0.6487(19) 0.3613(17) 0.096(8) Uiso 0.60(2) d P 2
F41B F 0.1112(33) 0.7889(19) 0.2873(16) 0.099(9) Uiso 0.60(2) d P 2

loop_
_atom_type_symbol
_atom_type_description
_atom_type_scat_dispersion_real
_atom_type_scat_dispersion_imag
_atom_type_scat_source
C C 0.0033 0.0016 'International Tables Vol C Tables 4.2.6.8 and 6.1.1.4'
H H 0.0000 0.0000 'International Tables Vol C Tables 4.2.6.8 and 6.1.1.4'
O O 0.0106 0.0060 'International Tables Vol C Tables 4.2.6.8 and 6.1.1.4'
F F 0.0171 0.0103 'International Tables Vol C Tables 4.2.6.8 and 6.1.1.4'
Si Si 0.0817 0.0704 'International Tables Vol C Tables 4.2.6.8 and 6.1.1.4'
P P 0.1023 0.0942 'International Tables Vol C Tables 4.2.6.8 and 6.1.1.4'
Ir Ir -1.4442 7.9887 'International Tables Vol C Tables 4.2.6.8 and 6.1.1.4'

loop_
_geom_angle_atom_site_label_1
_geom_angle_atom_site_label_2
_geom_angle_atom_site_label_3
_geom_angle
_geom_angle_site_symmetry_1
_geom_angle_site_symmetry_3
_geom_angle_publ_flag
C32 Ir1 C34 97.1(5) . . ?
C32 Ir1 P17 92.0(3) . . ?
C34 Ir1 P17 100.7(3) . . ?
C32 Ir1 P2 102.3(3) . . ?
C34 Ir1 P2 91.9(3) . . ?
P17 Ir1 P2 159.67(11) . . ?
C3 P2 C13 105.4(6) . . ?
C3 P2 C9 104.7(5) . . ?
C13 P2 C9 111.4(6) . . ?
C3 P2 Ir1 113.2(4) . . ?
C13 P2 Ir1 110.1(4) . . ?
C9 P2 Ir1 111.8(4) . . ?
C8 C3 C4 115.6(13) . . ?
C8 C3 P2 124.0(12) . . ?
C4 C3 P2 120.0(10) . . ?
C5 C4 C3 122.4(12) . . ?
C5 C4 H4 118.8(8) . . ?
C3 C4 H4 118.8(7) . . ?
C6 C5 C4 118.7(12) . . ?
C6 C5 H5 120.6(8) . . ?
C4 C5 H5 120.6(8) . . ?
C7 C6 C5 120.7(13) . . ?
C7 C6 H6 119.6(8) . . ?
C5 C6 H6 119.6(8) . . ?
C6 C7 C8 118.5(15) . . ?
C6 C7 H7 120.8(8) . . ?
C8 C7 H7 120.7(10) . . ?
C3 C8 C7 124.0(17) . . ?
C3 C8 H8 118.0(10) . . ?
C7 C8 H8 118.0(10) . . ?
C12 C9 C11 108.0(11) . . ?
C12 C9 C10 109.4(11) . . ?
C11 C9 C10 107.6(11) . . ?
C12 C9 P2 114.2(10) . . ?
C11 C9 P2 104.3(8) . . ?
C10 C9 P2 112.9(10) . . ?
C9 C10 H10A 109.5(7) . . ?
C9 C10 H10B 109.5(8) . . ?
H10A C10 H10B 109.47(7) . . ?
C9 C10 H10C 109.5(8) . . ?
H10A C10 H10C 109.5 . . ?
H10B C10 H10C 109.47(8) . . ?
C9 C11 H11A 109.5(7) . . ?
C9 C11 H11B 109.5(7) . . ?
H11A C11 H11B 109.5 . . ?
C9 C11 H11C 109.5(7) . . ?
H11A C11 H11C 109.5 . . ?
H11B C11 H11C 109.5 . . ?
C9 C12 H12A 109.5(7) . . ?
C9 C12 H12B 109.5(8) . . ?
H12A C12 H12B 109.47(7) . . ?
C9 C12 H12C 109.5(8) . . ?
H12A C12 H12C 109.47(8) . . ?
H12B C12 H12C 109.47(7) . . ?
C15 C13 C14 106.2(11) . . ?
C15 C13 C16 107.4(11) . . ?
C14 C13 C16 108.4(11) . . ?
C15 C13 P2 116.9(10) . . ?
C14 C13 P2 107.8(9) . . ?
C16 C13 P2 109.8(9) . . ?
C13 C14 H14A 109.5(7) . . ?
C13 C14 H14B 109.5(7) . . ?
H14A C14 H14B 109.5 . . ?
C13 C14 H14C 109.5(7) . . ?
H14A C14 H14C 109.5 . . ?
H14B C14 H14C 109.5 . . ?
C13 C15 H15A 109.5(8) . . ?
C13 C15 H15B 109.5(8) . . ?
H15A C15 H15B 109.47(9) . . ?
C13 C15 H15C 109.5(8) . . ?
H15A C15 H15C 109.5 . . ?
H15B C15 H15C 109.47(9) . . ?
C13 C16 H16A 109.5(7) . . ?
C13 C16 H16B 109.5(7) . . ?
H16A C16 H16B 109.5 . . ?
C13 C16 H16C 109.5(7) . . ?
H16A C16 H16C 109.5 . . ?
H16B C16 H16C 109.47(6) . . ?
C18 P17 C24 101.3(6) . . ?
C18 P17 C28 108.8(6) . . ?
C24 P17 C28 110.5(6) . . ?
C18 P17 Ir1 110.6(4) . . ?
C24 P17 Ir1 113.4(4) . . ?
C28 P17 Ir1 111.7(4) . . ?
C23 C18 C19 115.7(12) . . ?
C23 C18 P17 122.4(10) . . ?
C19 C18 P17 121.9(10) . . ?
C20 C19 C18 119.2(12) . . ?
C20 C19 H19 120.4(8) . . ?
C18 C19 H19 120.4(7) . . ?
C21 C20 C19 121.4(14) . . ?
C21 C20 H20 119.3(8) . . ?
C19 C20 H20 119.3(8) . . ?
C20 C21 C22 120.7(13) . . ?
C20 C21 H21 119.7(9) . . ?
C22 C21 H21 119.7(8) . . ?
C21 C22 C23 119.7(12) . . ?
C21 C22 H22 120.1(8) . . ?
C23 C22 H22 120.1(7) . . ?
C18 C23 C22 123.1(12) . . ?
C18 C23 H23 118.5(8) . . ?
C22 C23 H23 118.5(7) . . ?
C25 C24 C27 107.8(11) . . ?
C25 C24 C26 110.0(11) . . ?
C27 C24 C26 106.1(11) . . ?
C25 C24 P17 112.7(10) . . ?
C27 C24 P17 108.8(9) . . ?
C26 C24 P17 111.1(9) . . ?
C24 C25 H25A 109.5(8) . . ?
C24 C25 H25B 109.5(8) . . ?
H25A C25 H25B 109.5 . . ?
C24 C25 H25C 109.5(7) . . ?
H25A C25 H25C 109.5 . . ?
H25B C25 H25C 109.5 . . ?
C24 C26 H26A 109.5(7) . . ?
C24 C26 H26B 109.5(7) . . ?
H26A C26 H26B 109.5 . . ?
C24 C26 H26C 109.5(7) . . ?
H26A C26 H26C 109.5 . . ?
H26B C26 H26C 109.5 . . ?
C24 C27 H27A 109.5(7) . . ?
C24 C27 H27B 109.5(7) . . ?
H27A C27 H27B 109.5 . . ?
C24 C27 H27C 109.5(7) . . ?
H27A C27 H27C 109.47(6) . . ?
H27B C27 H27C 109.5 . . ?
C29 C28 C30 107.8(11) . . ?
C29 C28 C31 105.3(11) . . ?
C30 C28 C31 107.9(10) . . ?
C29 C28 P17 116.6(10) . . ?
C30 C28 P17 111.9(9) . . ?
C31 C28 P17 106.8(8) . . ?
C28 C29 H29A 109.5(8) . . ?
C28 C29 H29B 109.5(8) . . ?
H29A C29 H29B 109.47(11) . . ?
C28 C29 H29C 109.5(8) . . ?
H29A C29 H29C 109.5 . . ?
H29B C29 H29C 109.5 . . ?
C28 C30 H30A 109.5(7) . . ?
C28 C30 H30B 109.5(7) . . ?
H30A C30 H30B 109.5 . . ?
C28 C30 H30C 109.5(7) . . ?
H30A C30 H30C 109.5 . . ?
H30B C30 H30C 109.5 . . ?
C28 C31 H31A 109.5(7) . . ?
C28 C31 H31B 109.5(7) . . ?
H31A C31 H31B 109.5 . . ?
C28 C31 H31C 109.5(6) . . ?
H31A C31 H31C 109.47(8) . . ?
H31B C31 H31C 109.5 . . ?
O33 C32 Ir1 174.0(10) . . ?
O35 C34 Ir1 177.6(10) . . ?
F40B Si36 F38B 103.2(14) . . ?
F39A Si36 F40A 107.0(19) . . ?
F39A Si36 F37A 90.3(16) . . ?
F40A Si36 F37A 92.7(10) . . ?
F40B Si36 F39B 117.8(11) . . ?
F38B Si36 F39B 90.6(8) . . ?
F39A Si36 F38A 94.0(18) . . ?
F40A Si36 F38A 86.4(12) . . ?
F37A Si36 F38A 175.6(11) . . ?
F40B Si36 F41B 120.0(14) . . ?
F38B Si36 F41B 91.3(13) . . ?
F39B Si36 F41B 119.9(11) . . ?
F40B Si36 F37B 86.2(12) . . ?
F38B Si36 F37B 170.0(12) . . ?
F39B Si36 F37B 87.6(7) . . ?
F41B Si36 F37B 81.1(11) . . ?
F39A Si36 F41A 141.6(17) . . ?
F40A Si36 F41A 111.4(16) . . ?
F37A Si36 F41A 87.5(11) . . ?
F38A Si36 F41A 88.8(14) . . ?

loop_
_geom_bond_atom_site_label_1
_geom_bond_atom_site_label_2
_geom_bond_distance
_geom_bond_site_symmetry_2
_geom_bond_publ_flag
Ir1 C32 1.910(13) . ?
Ir1 C34 1.912(11) . ?
Ir1 P17 2.386(3) . ?
Ir1 P2 2.406(3) . ?
P2 C3 1.819(12) . ?
P2 C13 1.907(13) . ?
P2 C9 1.908(13) . ?
C3 C8 1.35(3) . ?
C3 C4 1.43(2) . ?
C4 C5 1.39(2) . ?
C4 H4 0.95 . ?
C5 C6 1.39(2) . ?
C5 H5 0.95 . ?
C6 C7 1.38(2) . ?
C6 H6 0.95 . ?
C7 C8 1.41(2) . ?
C7 H7 0.95 . ?
C8 H8 0.95 . ?
C9 C12 1.48(2) . ?
C9 C11 1.52(2) . ?
C9 C10 1.53(2) . ?
C10 H10A 0.98 . ?
C10 H10B 0.98 . ?
C10 H10C 0.98 . ?
C11 H11A 0.98 . ?
C11 H11B 0.98 . ?
C11 H11C 0.98 . ?
C12 H12A 0.98 . ?
C12 H12B 0.98 . ?
C12 H12C 0.98 . ?
C13 C15 1.52(2) . ?
C13 C14 1.55(2) . ?
C13 C16 1.56(2) . ?
C14 H14A 0.98 . ?
C14 H14B 0.98 . ?
C14 H14C 0.98 . ?
C15 H15A 0.98 . ?
C15 H15B 0.9800(11) . ?
C15 H15C 0.98 . ?
C16 H16A 0.98 . ?
C16 H16B 0.98 . ?
C16 H16C 0.9800(11) . ?
P17 C18 1.861(14) . ?
P17 C24 1.863(14) . ?
P17 C28 1.872(12) . ?
C18 C23 1.37(2) . ?
C18 C19 1.45(2) . ?
C19 C20 1.38(2) . ?
C19 H19 0.95 . ?
C20 C21 1.35(2) . ?
C20 H20 0.95 . ?
C21 C22 1.35(2) . ?
C21 H21 0.95 . ?
C22 C23 1.38(2) . ?
C22 H22 0.95 . ?
C23 H23 0.95 . ?
C24 C25 1.52(2) . ?
C24 C27 1.55(2) . ?
C24 C26 1.57(2) . ?
C25 H25A 0.98 . ?
C25 H25B 0.98 . ?
C25 H25C 0.98 . ?
C26 H26A 0.98 . ?
C26 H26B 0.98 . ?
C26 H26C 0.98 . ?
C27 H27A 0.98 . ?
C27 H27B 0.98 . ?
C27 H27C 0.98 . ?
C28 C29 1.51(2) . ?
C28 C30 1.54(2) . ?
C28 C31 1.58(2) . ?
C29 H29A 0.98 . ?
C29 H29B 0.98 . ?
C29 H29C 0.98 . ?
C30 H30A 0.98 . ?
C30 H30B 0.98 . ?
C30 H30C 0.98 . ?
C31 H31A 0.98 . ?
C31 H31B 0.98 . ?
C31 H31C 0.98 . ?
C32 O33 1.17(2) . ?
C34 O35 1.16(2) . ?
Si36 F40B 1.48(2) . ?
Si36 F39A 1.56(4) . ?
Si36 F38B 1.57(2) . ?
Si36 F40A 1.57(3) . ?
Si36 F37A 1.601(12) . ?
Si36 F39B 1.601(12) . ?
Si36 F38A 1.62(3) . ?
Si36 F41B 1.62(3) . ?
Si36 F37B 1.63(2) . ?
Si36 F41A 1.68(3) . ?
